data_4342457
loop_
_publ_author_name
'Zhang, Shi-Yuan'
'Zhang, Xiaoping'
'Li, Huimin'
'Niu, Zheng'
'Shi, Wei'
'Cheng, Peng'

_publ_section_title
;
 Dual-Functionalized Metal-Organic Frameworks Constructed from Hexatopic
 Ligand for Selective CO2 Adsorption.
;
_journal_issue 5
_journal_name_full 'Inorganic chemistry'
_journal_page_first 2310
_journal_paper_doi 10.1021/ic502921j
_journal_volume 54
_journal_year 2015
_chemical_formula_moiety 'C48 H66 Cu6 N8 O43'
_chemical_formula_sum 'C48 H66 Cu6 N8 O43'
_chemical_formula_weight 1824.34
_chemical_name_systematic
;
 ? 
;
_space_group_crystal_system orthorhombic
_space_group_IT_number 62
_space_group_name_Hall '-P 2ac 2n'
_space_group_name_H-M_alt 'P n m a'
_symmetry_space_group_name_Hall '-P 2ac 2n'
_symmetry_space_group_name_H-M 'P n m a'
_atom_sites_solution_hydrogens geom
_atom_sites_solution_primary direct
_atom_sites_solution_secondary difmap
_audit_creation_date 2014-10-17
_audit_creation_method
;
Olex2 1.2
(compiled 2014.09.19 svn.r3010 for OlexSys, GUI svn.r4874)
;
_cell_angle_alpha 90.00
_cell_angle_beta 90.00
_cell_angle_gamma 90.00
_cell_formula_units_Z 4
_cell_length_a 19.348(2)
_cell_length_b 21.1104(19)
_cell_length_c 19.8221(19)
_cell_measurement_temperature 293(2)
_cell_volume 8096.2(14)
_computing_molecular_graphics 'Olex2 (Dolomanov et al., 2009)'
_computing_publication_material 'Olex2 (Dolomanov et al., 2009)'
_computing_structure_refinement 'ShelXH-1997 (Sheldrick, 2008)'
_computing_structure_solution 'SHELXS-97 (Sheldrick, 1990)'
_diffrn_ambient_temperature 293(2)
_diffrn_measured_fraction_theta_full 0.997
_diffrn_measured_fraction_theta_max 0.997
_diffrn_radiation_monochromator graphite
_diffrn_radiation_type MoK\a
_diffrn_radiation_wavelength 0.71073
_diffrn_reflns_av_R_equivalents 0.0455
_diffrn_reflns_av_unetI/netI 0.0802
_diffrn_reflns_limit_h_max 22
_diffrn_reflns_limit_h_min -20
_diffrn_reflns_limit_k_max 23
_diffrn_reflns_limit_k_min -25
_diffrn_reflns_limit_l_max 23
_diffrn_reflns_limit_l_min -7
_diffrn_reflns_number 20105
_diffrn_reflns_theta_full 25.01
_diffrn_reflns_theta_max 25.01
_diffrn_reflns_theta_min 2.32
_diffrn_source 'fine-focus sealed tube'
_exptl_absorpt_coefficient_mu 1.642
_exptl_crystal_density_diffrn 1.497
_exptl_crystal_density_method 'not measured'
_exptl_crystal_description block
_exptl_crystal_F_000 2824
_platon_squeeze_details
;
;
_refine_diff_density_max 1.482
_refine_diff_density_min -0.661
_refine_diff_density_rms 0.106
_refine_ls_extinction_method none
_refine_ls_goodness_of_fit_ref 1.039
_refine_ls_hydrogen_treatment constr
_refine_ls_matrix_type full
_refine_ls_number_parameters 363
_refine_ls_number_reflns 7332
_refine_ls_number_restraints 14
_refine_ls_restrained_S_all 1.046
_refine_ls_R_factor_all 0.0765
_refine_ls_R_factor_gt 0.0528
_refine_ls_shift/su_max 0.002
_refine_ls_shift/su_mean 0.000
_refine_ls_structure_factor_coef Fsqd
_refine_ls_weighting_details 'calc w=1/[\s^2^(Fo^2^)+(0.0500P)^2^+0.0000P] where P=(Fo^2^+2Fc^2^)/3'
_refine_ls_weighting_scheme calc
_refine_ls_wR_factor_gt 0.1199
_refine_ls_wR_factor_ref 0.1231
_reflns_number_gt 4335
_reflns_number_total 7332
_reflns_threshold_expression >2sigma(I)
_cod_data_source_file ic502921j_si_002.cif
_cod_data_source_block 1
_cod_depositor_comments 'Adding full bibliography for 4342457--4342458.cif.'
_cod_database_code 4342457
_olex2_refinement_description
;
1. Fixed Uiso
 At 1.2 times of:
  All C(H) groups
 At 1.5 times of:
  All O(H,H) groups, All O(H,H,H) groups
2. Restrained distances
 H14A-O14A
 0.85 with sigma of 0.02
 H14A_$1-H14A
 1.6 with sigma of 0.02
3. Uiso/Uaniso restraints and constraints
O14A: within 1.7A with sigma of 0.01 and sigma for terminal atoms of 0.02
Uanis(O14A) \\sim Ueq: with sigma of 0.01 and sigma for terminal atoms of 0.02
Uanis(O14A) \\sim Ueq: with sigma of 0.005 and sigma for terminal atoms of 0.01
4.a Riding coordinates:
 O13(H13A,H13B), O15(H15A,H15B), O17(H17A,H17B), O14(H14A)
4.b Rotating group:
 O14(H14B,H14C)
4.c Aromatic/amide H refined with riding coordinates:
 C3(H3), C5(H5), C12(H12), C14(H14)
;
_olex2_submission_special_instructions 'No special instructions were received'

loop_
_space_group_symop_id
_space_group_symop_operation_xyz
1 'x, y, z'
2 '-x+1/2, -y, z+1/2'
3 'x+1/2, -y+1/2, -z+1/2'
4 '-x, y+1/2, -z'
5 '-x, -y, -z'
6 'x-1/2, y, -z-1/2'
7 '-x-1/2, y-1/2, z-1/2'
8 'x, -y-1/2, z'

loop_
_atom_site_label
_atom_site_type_symbol
_atom_site_fract_x
_atom_site_fract_y
_atom_site_fract_z
_atom_site_U_iso_or_equiv
_atom_site_adp_type
_atom_site_occupancy
_atom_site_calc_flag
_atom_site_site_symmetry_order
_atom_site_refinement_flags_posn
_atom_site_refinement_flags_adp
_atom_site_refinement_flags_occupancy
Cu1 Cu -0.05614(4) 0.7500 0.93946(5) 0.0329(2) Uani 1 d 2 S T P
Cu2 Cu -0.15870(4) 0.7500 0.84994(5) 0.0329(2) Uani 1 d 2 S T P
Cu3 Cu -0.09902(5) 0.7500 0.60988(5) 0.0421(3) Uani 1 d 2 S T P
Cu4 Cu 0.01691(3) 1.05911(3) 0.51328(3) 0.03394(17) Uani 1 d 1 . . .
Cu5 Cu 0.37708(5) 1.2500 1.10258(5) 0.0363(2) Uani 1 d 2 S T P
C1 C -0.0495(3) 0.8359(2) 0.8279(3) 0.0337(12) Uani 1 d 1 . . .
C2 C -0.0139(3) 0.8901(2) 0.7928(3) 0.0361(12) Uani 1 d 1 . . .
C3 C 0.0331(3) 0.9254(2) 0.8303(3) 0.0375(13) Uani 1 d 1 . . .
H3 H 0.0435 0.9134 0.8743 0.045 Uiso 1 calc 1 R . .
C4 C 0.0646(3) 0.9783(3) 0.8024(3) 0.0393(13) Uani 1 d 1 . . .
C5 C 0.0504(2) 0.9958(2) 0.7366(3) 0.0366(13) Uani 1 d 1 . . .
H5 H 0.0703 1.0322 0.7187 0.044 Uiso 1 calc 1 R . .
C6 C 0.0068(3) 0.9593(2) 0.6972(3) 0.0352(12) Uani 1 d 1 . . .
C7 C 0.0025(2) 0.9741(3) 0.6235(3) 0.0364(13) Uani 1 d 1 . . .
C8 C -0.0273(2) 0.9063(2) 0.7256(3) 0.0339(12) Uani 1 d 1 . . .
C9 C -0.0770(3) 0.8671(2) 0.6832(3) 0.0336(13) Uani 1 d 1 . . .
C10 C 0.1672(3) 1.1655(2) 1.0364(3) 0.0354(13) Uani 1 d 1 . . .
C11 C 0.2019(3) 1.1132(2) 0.9987(3) 0.0362(13) Uani 1 d 1 . . .
C12 C 0.1625(3) 1.0782(2) 0.9530(3) 0.0394(13) Uani 1 d 1 . . .
H12 H 0.1177 1.0910 0.9427 0.047 Uiso 1 calc 1 R . .
C13 C 0.1898(3) 1.0247(3) 0.9229(3) 0.0388(13) Uani 1 d 1 . . .
C14 C 0.2566(3) 1.0053(3) 0.9385(3) 0.0415(14) Uani 1 d 1 . . .
H14 H 0.2739 0.9677 0.9209 0.050 Uiso 1 calc 1 R . .
C15 C 0.2973(3) 1.0422(2) 0.9805(3) 0.0373(13) Uani 1 d 1 . . .
C16 C 0.3720(3) 1.0239(3) 0.9903(3) 0.0365(13) Uani 1 d 1 . . .
C17 C 0.2714(2) 1.0961(2) 1.0114(3) 0.0347(13) Uani 1 d 1 . . .
C18 C 0.3168(3) 1.1309(2) 1.0606(3) 0.0363(13) Uani 1 d 1 . . .
N1 N 0.1104(2) 1.0173(2) 0.8413(2) 0.0410(11) Uani 1 d 1 . . .
N2 N 0.1491(2) 0.9865(2) 0.8796(2) 0.0403(11) Uani 1 d 1 . . .
O1 O -0.01974(19) 0.81582(17) 0.8796(2) 0.0468(10) Uani 1 d 1 . . .
O2 O -0.10571(18) 0.81662(16) 0.80394(19) 0.0396(9) Uani 1 d 1 . . .
O3 O -0.05333(17) 0.81369(15) 0.66434(18) 0.0337(8) Uani 1 d 1 . . .
O4 O -0.13498(17) 0.88940(17) 0.6690(2) 0.0440(10) Uani 1 d 1 . . .
O5 O -0.01267(18) 0.92967(16) 0.58469(18) 0.0402(9) Uani 1 d 1 . . .
O6 O 0.01629(18) 1.03009(16) 0.60721(18) 0.0419(9) Uani 1 d 1 . . .
O7 O 0.11080(19) 1.18599(18) 1.0123(2) 0.0487(10) Uani 1 d 1 . . .
O8 O 0.19469(17) 1.18374(16) 1.09063(19) 0.0395(9) Uani 1 d 1 . . .
O9 O 0.33439(17) 1.18685(16) 1.04403(18) 0.0363(9) Uani 1 d 1 . . .
O10 O 0.33451(19) 1.10215(17) 1.1117(2) 0.0441(9) Uani 1 d 1 . . .
O11 O 0.41547(17) 1.06825(16) 0.9815(2) 0.0413(9) Uani 1 d 1 . . .
O12 O 0.38603(17) 0.96758(18) 1.0032(2) 0.0432(10) Uani 1 d 1 . . .
O13 O 0.0281(3) 0.7500 1.0083(3) 0.0644(17) Uani 1 d 2 S T P
H13A H 0.0718 0.7500 1.0023 0.097 Uiso 1 d 2 RS T P
H13B H 0.0136 0.7500 1.0485 0.097 Uiso 1 d 2 RS T P
O14A O -0.2478(3) 0.7500 0.7829(4) 0.076(2) Uani 1 d 2 DS TU P
O15 O -0.1510(2) 0.8150(2) 0.5613(3) 0.0767(15) Uani 1 d 1 . . .
H15A H -0.1451 0.8119 0.5193 0.115 Uiso 1 d 1 R . .
H15B H -0.1929 0.8143 0.5756 0.115 Uiso 1 d 1 R . .
O17 O 0.41258(17) 1.31235(16) 1.16563(19) 0.0400(9) Uani 1 d 1 . . .
H17A H 0.4565 1.3132 1.1638 0.060 Uiso 1 d 1 R . .
H17B H 0.3923 1.3460 1.1519 0.060 Uiso 1 d 1 R . .
O18 O 0.0022(3) 0.7500 0.5414(3) 0.0639(17) Uani 1 d 2 S T P
O14 O 0.0423(2) 1.1551(2) 0.5356(2) 0.0726(13) Uiso 1 d 1 . . .
H14B H 0.0444 1.1619 0.5798 0.109 Uiso 1 d 1 GR . .
H14C H 0.0111 1.1818 0.5189 0.109 Uiso 1 d 1 GR . .
H14A H -0.2493 0.7867 0.7485 0.109 Uiso 1 d 1 DR . .

loop_
_atom_site_aniso_label
_atom_site_aniso_U_11
_atom_site_aniso_U_22
_atom_site_aniso_U_33
_atom_site_aniso_U_23
_atom_site_aniso_U_13
_atom_site_aniso_U_12
Cu1 0.0332(5) 0.0353(5) 0.0303(5) 0.000 -0.0002(4) 0.000
Cu2 0.0327(5) 0.0365(5) 0.0295(5) 0.000 0.0011(4) 0.000
Cu3 0.0471(6) 0.0419(6) 0.0372(6) 0.000 -0.0083(5) 0.000
Cu4 0.0360(3) 0.0320(3) 0.0338(4) 0.0031(3) -0.0003(3) 0.0013(3)
Cu5 0.0384(5) 0.0332(5) 0.0373(6) 0.000 -0.0059(4) 0.000
C1 0.040(3) 0.030(3) 0.031(3) -0.002(2) 0.001(3) 0.003(3)
C2 0.036(3) 0.035(3) 0.037(3) 0.002(2) -0.002(3) 0.000(2)
C3 0.041(3) 0.040(3) 0.031(3) 0.006(2) 0.001(3) 0.000(2)
C4 0.040(3) 0.041(3) 0.037(3) -0.004(3) -0.001(3) -0.001(3)
C5 0.034(3) 0.033(3) 0.043(4) 0.003(2) 0.000(3) 0.000(2)
C6 0.035(3) 0.038(3) 0.032(3) 0.001(2) 0.003(2) 0.009(2)
C7 0.032(3) 0.042(3) 0.035(3) 0.008(3) 0.004(2) 0.002(2)
C8 0.030(3) 0.034(3) 0.037(3) -0.001(2) 0.001(2) 0.004(2)
C9 0.043(3) 0.035(3) 0.022(3) 0.008(2) 0.006(2) -0.006(3)
C10 0.035(3) 0.032(3) 0.039(3) -0.002(2) 0.002(3) -0.004(2)
C11 0.040(3) 0.036(3) 0.032(3) 0.001(2) 0.006(3) -0.002(2)
C12 0.034(3) 0.042(3) 0.042(4) -0.003(3) -0.003(3) -0.001(3)
C13 0.039(3) 0.042(3) 0.036(3) -0.001(3) -0.001(3) -0.003(3)
C14 0.046(3) 0.039(3) 0.039(4) -0.012(3) 0.005(3) 0.005(3)
C15 0.033(3) 0.040(3) 0.039(4) 0.000(3) -0.002(3) 0.000(2)
C16 0.040(3) 0.040(3) 0.029(3) -0.012(2) 0.000(3) 0.005(3)
C17 0.035(3) 0.035(3) 0.035(3) 0.001(2) 0.003(2) -0.001(2)
C18 0.033(3) 0.033(3) 0.042(4) -0.008(3) 0.000(3) 0.004(2)
N1 0.042(3) 0.044(3) 0.037(3) -0.002(2) -0.003(2) -0.003(2)
N2 0.040(2) 0.042(3) 0.039(3) -0.005(2) -0.006(2) -0.003(2)
O1 0.050(2) 0.052(2) 0.038(2) 0.0142(19) -0.008(2) -0.0143(19)
O2 0.040(2) 0.043(2) 0.036(2) 0.0094(17) 0.0027(18) -0.0056(17)
O3 0.0363(19) 0.033(2) 0.031(2) 0.0000(16) -0.0012(17) -0.0004(16)
O4 0.035(2) 0.045(2) 0.052(3) -0.0012(19) -0.0045(19) 0.0037(17)
O5 0.050(2) 0.037(2) 0.033(2) 0.0005(17) -0.0004(18) -0.0036(18)
O6 0.057(2) 0.034(2) 0.035(2) 0.0034(17) -0.0003(19) -0.0009(18)
O7 0.048(2) 0.055(3) 0.043(3) -0.0119(19) -0.007(2) 0.0143(19)
O8 0.036(2) 0.044(2) 0.039(3) -0.0072(18) -0.0015(18) 0.0044(17)
O9 0.039(2) 0.037(2) 0.034(2) -0.0041(16) -0.0030(17) -0.0011(16)
O10 0.052(2) 0.038(2) 0.042(3) 0.0025(19) -0.007(2) -0.0045(18)
O11 0.0333(19) 0.036(2) 0.055(3) -0.0042(18) -0.0006(18) 0.0021(17)
O12 0.038(2) 0.038(2) 0.054(3) -0.0028(18) 0.0011(19) 0.0024(17)
O13 0.053(4) 0.085(5) 0.055(4) 0.000 -0.012(3) 0.000
O14A 0.043(3) 0.107(5) 0.079(5) 0.000 0.016(3) 0.000
O15 0.085(3) 0.067(3) 0.078(4) 0.001(3) -0.039(3) 0.010(2)
O17 0.039(2) 0.038(2) 0.043(3) -0.0013(17) -0.0057(18) 0.0034(16)
O18 0.064(4) 0.085(5) 0.042(4) 0.000 -0.001(3) 0.000

loop_
_atom_type_symbol
_atom_type_description
_atom_type_scat_dispersion_real
_atom_type_scat_dispersion_imag
_atom_type_scat_source
C C 0.0033 0.0016 'International Tables Vol C Tables 4.2.6.8 and 6.1.1.4'
H H 0.0000 0.0000 'International Tables Vol C Tables 4.2.6.8 and 6.1.1.4'
Cu Cu 0.3201 1.2651 'International Tables Vol C Tables 4.2.6.8 and 6.1.1.4'
N N 0.0061 0.0033 'International Tables Vol C Tables 4.2.6.8 and 6.1.1.4'
O O 0.0106 0.0060 'International Tables Vol C Tables 4.2.6.8 and 6.1.1.4'

loop_
_geom_angle_atom_site_label_1
_geom_angle_atom_site_label_2
_geom_angle_atom_site_label_3
_geom_angle
_geom_angle_site_symmetry_1
_geom_angle_site_symmetry_3
O1 Cu1 Cu2 82.19(11) . .
O1 Cu1 Cu2 82.19(11) 8_575 .
O1 Cu1 O1 90.4(2) 8_575 .
O1 Cu1 O7 167.62(16) 8_575 5_577
O1 Cu1 O7 90.04(17) 8_575 4_547
O1 Cu1 O7 167.61(16) . 4_547
O1 Cu1 O7 90.04(17) . 5_577
O1 Cu1 O13 96.50(17) . .
O1 Cu1 O13 96.49(17) 8_575 .
O7 Cu1 Cu2 85.61(12) 5_577 .
O7 Cu1 Cu2 85.61(12) 4_547 .
O7 Cu1 O7 86.9(2) 4_547 5_577
O7 Cu1 O13 95.75(17) 4_547 .
O7 Cu1 O13 95.75(17) 5_577 .
O13 Cu1 Cu2 178.12(18) . .
O2 Cu2 Cu1 85.43(11) 8_575 .
O2 Cu2 Cu1 85.43(11) . .
O2 Cu2 O2 91.4(2) . 8_575
O2 Cu2 O14A 97.46(16) . .
O2 Cu2 O14A 97.46(16) 8_575 .
O8 Cu2 Cu1 82.18(11) 4_547 .
O8 Cu2 Cu1 82.18(11) 5_577 .
O8 Cu2 O2 167.61(16) 5_577 8_575
O8 Cu2 O2 167.61(16) 4_547 .
O8 Cu2 O2 87.33(15) 4_547 8_575
O8 Cu2 O2 87.33(15) 5_577 .
O8 Cu2 O8 91.3(2) 5_577 4_547
O8 Cu2 O14A 94.93(16) 5_577 .
O8 Cu2 O14A 94.93(16) 4_547 .
O14A Cu2 Cu1 175.84(18) . .
O3 Cu3 O3 87.9(2) . 8_575
O3 Cu3 O15 175.0(2) 8_575 .
O3 Cu3 O15 91.26(16) 8_575 8_575
O3 Cu3 O15 91.26(16) . .
O3 Cu3 O15 175.0(2) . 8_575
O3 Cu3 O18 86.68(15) . .
O3 Cu3 O18 86.69(15) 8_575 .
O15 Cu3 O15 89.2(3) . 8_575
O15 Cu3 O18 98.2(2) 8_575 .
O15 Cu3 O18 98.2(2) . .
O5 Cu4 Cu4 84.60(11) 5_576 5_576
O5 Cu4 O6 168.41(15) 5_576 .
O5 Cu4 O11 89.91(16) 5_576 6_557
O5 Cu4 O12 88.51(16) 5_576 2_574
O5 Cu4 O14 95.76(17) 5_576 .
O6 Cu4 Cu4 83.81(11) . 5_576
O6 Cu4 O11 88.54(16) . 6_557
O6 Cu4 O12 90.74(16) . 2_574
O6 Cu4 O14 95.82(17) . .
O11 Cu4 Cu4 81.73(10) 6_557 5_576
O11 Cu4 O14 97.20(15) 6_557 .
O12 Cu4 Cu4 86.88(11) 2_574 5_576
O12 Cu4 O11 168.60(15) 2_574 6_557
O12 Cu4 O14 94.19(16) 2_574 .
O14 Cu4 Cu4 178.87(12) . 5_576
O9 Cu5 O9 86.2(2) 8_585 .
O17 Cu5 O9 93.98(14) . 8_585
O17 Cu5 O9 175.12(16) . .
O17 Cu5 O9 175.12(16) 8_585 8_585
O17 Cu5 O9 93.98(14) 8_585 .
O17 Cu5 O17 85.4(2) 8_585 .
O1 C1 C2 115.2(5) . .
O1 C1 O2 126.8(5) . .
O2 C1 C2 117.9(5) . .
C3 C2 C1 117.4(5) . .
C3 C2 C8 119.9(5) . .
C8 C2 C1 122.7(5) . .
C2 C3 H3 119.8 . .
C4 C3 C2 120.4(5) . .
C4 C3 H3 119.8 . .
C3 C4 N1 121.3(5) . .
C5 C4 C3 120.2(5) . .
C5 C4 N1 118.4(5) . .
C4 C5 H5 119.9 . .
C4 C5 C6 120.3(5) . .
C6 C5 H5 119.9 . .
C5 C6 C7 117.9(5) . .
C5 C6 C8 120.0(5) . .
C8 C6 C7 121.8(5) . .
O5 C7 C6 117.2(5) . .
O5 C7 O6 126.8(5) . .
O6 C7 C6 115.9(5) . .
C2 C8 C6 119.0(5) . .
C2 C8 C9 120.7(5) . .
C6 C8 C9 120.3(5) . .
O3 C9 C8 114.6(4) . .
O4 C9 C8 119.1(5) . .
O4 C9 O3 126.2(5) . .
O7 C10 C11 116.8(5) . .
O8 C10 C11 117.6(5) . .
O8 C10 O7 125.5(5) . .
C12 C11 C10 118.0(5) . .
C12 C11 C17 120.0(5) . .
C17 C11 C10 121.8(5) . .
C11 C12 H12 119.9 . .
C13 C12 C11 120.2(5) . .
C13 C12 H12 119.9 . .
C12 C13 C14 120.0(5) . .
C12 C13 N2 120.9(5) . .
C14 C13 N2 118.9(5) . .
C13 C14 H14 120.1 . .
C15 C14 C13 119.7(5) . .
C15 C14 H14 120.1 . .
C14 C15 C16 118.5(5) . .
C14 C15 C17 121.4(5) . .
C17 C15 C16 120.1(5) . .
O11 C16 C15 115.2(5) . .
O12 C16 C15 118.7(5) . .
O12 C16 O11 126.0(5) . .
C11 C17 C18 123.1(5) . .
C15 C17 C11 118.4(5) . .
C15 C17 C18 118.4(4) . .
O9 C18 C17 116.3(5) . .
O10 C18 C17 117.1(5) . .
O10 C18 O9 126.6(5) . .
N2 N1 C4 113.4(4) . .
N1 N2 C13 113.9(4) . .
C1 O1 Cu1 124.9(3) . .
C1 O2 Cu2 120.6(3) . .
C9 O3 Cu3 127.9(3) . .
C7 O5 Cu4 122.0(3) . 5_576
C7 O6 Cu4 122.7(4) . .
C10 O7 Cu1 121.0(3) . 5_577
C10 O8 Cu2 125.6(3) . 5_577
C18 O9 Cu5 126.4(4) . .
C16 O11 Cu4 125.3(3) . 6_657
C16 O12 Cu4 120.1(3) . 2_575
Cu1 O13 H13A 132.1 . .
Cu1 O13 H13B 110.5 . .
H13A O13 H13B 117.4 . .
Cu2 O14A H14A 115.3 . .
Cu3 O15 H15A 111.3 . .
Cu3 O15 H15B 108.1 . .
H15A O15 H15B 116.9 . .
Cu5 O17 H17A 109.9 . .
Cu5 O17 H17B 101.3 . .
H17A O17 H17B 115.3 . .
Cu4 O14 H14B 111.6 . .
Cu4 O14 H14C 111.6 . .
H14B O14 H14C 107.1 . .

loop_
_geom_bond_atom_site_label_1
_geom_bond_atom_site_label_2
_geom_bond_distance
_geom_bond_site_symmetry_2
Cu1 Cu2 2.6621(13) .
Cu1 O1 1.958(4) 8_575
Cu1 O1 1.958(4) .
Cu1 O7 1.965(4) 4_547
Cu1 O7 1.965(4) 5_577
Cu1 O13 2.126(6) .
Cu2 O2 1.965(3) .
Cu2 O2 1.965(3) 8_575
Cu2 O8 1.957(4) 5_577
Cu2 O8 1.957(4) 4_547
Cu2 O14A 2.177(7) .
Cu3 O3 1.938(3) 8_575
Cu3 O3 1.938(3) .
Cu3 O15 1.954(4) 8_575
Cu3 O15 1.954(4) .
Cu3 O18 2.383(6) .
Cu4 Cu4 2.6332(12) 5_576
Cu4 O5 1.958(4) 5_576
Cu4 O6 1.960(4) .
Cu4 O11 1.975(3) 6_557
Cu4 O12 1.971(3) 2_574
Cu4 O14 2.131(4) .
Cu5 O9 1.951(3) .
Cu5 O9 1.951(3) 8_585
Cu5 O17 1.941(3) .
Cu5 O17 1.941(3) 8_585
C1 C2 1.506(7) .
C1 O1 1.249(6) .
C1 O2 1.255(6) .
C2 C3 1.389(7) .
C2 C8 1.400(7) .
C3 H3 0.9300 .
C3 C4 1.387(7) .
C4 C5 1.383(7) .
C4 N1 1.434(7) .
C5 H5 0.9300 .
C5 C6 1.384(7) .
C6 C7 1.497(7) .
C6 C8 1.415(7) .
C7 O5 1.249(6) .
C7 O6 1.254(6) .
C8 C9 1.522(7) .
C9 O3 1.273(6) .
C9 O4 1.249(6) .
C10 C11 1.493(7) .
C10 O7 1.268(6) .
C10 O8 1.259(6) .
C11 C12 1.396(7) .
C11 C17 1.414(7) .
C12 H12 0.9300 .
C12 C13 1.382(7) .
C13 C14 1.391(7) .
C13 N2 1.418(7) .
C14 H14 0.9300 .
C14 C15 1.385(7) .
C15 C16 1.509(7) .
C15 C17 1.386(7) .
C16 O11 1.271(6) .
C16 O12 1.245(6) .
C17 C18 1.504(7) .
C18 O9 1.272(6) .
C18 O10 1.230(6) .
N1 N2 1.249(6) .
O5 Cu4 1.958(4) 5_576
O7 Cu1 1.964(4) 5_577
O8 Cu2 1.957(4) 5_577
O11 Cu4 1.975(3) 6_657
O12 Cu4 1.971(3) 2_575
O13 H13A 0.8524 .
O13 H13B 0.8462 .
O14A H14A 1.0321 .
O15 H15A 0.8435 .
O15 H15B 0.8585 .
O17 H17A 0.8506 .
O17 H17B 0.8555 .
O14 H14B 0.8894 .
O14 H14C 0.8889 .

loop_
_geom_torsion_atom_site_label_1
_geom_torsion_atom_site_label_2
_geom_torsion_atom_site_label_3
_geom_torsion_atom_site_label_4
_geom_torsion
_geom_torsion_site_symmetry_1
_geom_torsion_site_symmetry_4
Cu1 Cu2 O2 C1 -0.9(4) . .
Cu2 Cu1 O1 C1 1.3(4) . .
Cu4 Cu4 O6 C7 0.0(4) 5_576 .
C1 C2 C3 C4 -176.1(5) . .
C1 C2 C8 C6 178.0(4) . .
C1 C2 C8 C9 -3.0(8) . .
C2 C1 O1 Cu1 175.6(3) . .
C2 C1 O2 Cu2 -175.8(3) . .
C2 C3 C4 C5 -1.2(8) . .
C2 C3 C4 N1 176.6(5) . .
C2 C8 C9 O3 -73.9(6) . .
C2 C8 C9 O4 107.4(6) . .
C3 C2 C8 C6 -0.9(7) . .
C3 C2 C8 C9 178.2(5) . .
C3 C4 C5 C6 -2.4(8) . .
C3 C4 N1 N2 39.5(7) . .
C4 C5 C6 C7 -170.0(5) . .
C4 C5 C6 C8 4.4(8) . .
C4 N1 N2 C13 -174.3(4) . .
C5 C4 N1 N2 -142.7(5) . .
C5 C6 C7 O5 152.2(5) . .
C5 C6 C7 O6 -26.2(7) . .
C5 C6 C8 C2 -2.7(7) . .
C5 C6 C8 C9 178.2(5) . .
C6 C7 O5 Cu4 -177.7(3) . 5_576
C6 C7 O6 Cu4 177.9(3) . .
C6 C8 C9 O3 105.1(5) . .
C6 C8 C9 O4 -73.5(6) . .
C7 C6 C8 C2 171.5(5) . .
C7 C6 C8 C9 -7.6(7) . .
C8 C2 C3 C4 2.9(8) . .
C8 C6 C7 O5 -22.1(7) . .
C8 C6 C7 O6 159.5(5) . .
C8 C9 O3 Cu3 -179.7(3) . .
C10 C11 C12 C13 -172.2(5) . .
C10 C11 C17 C15 172.1(5) . .
C10 C11 C17 C18 -3.4(8) . .
C11 C10 O7 Cu1 175.2(3) . 5_577
C11 C10 O8 Cu2 -178.8(3) . 5_577
C11 C12 C13 C14 0.4(8) . .
C11 C12 C13 N2 176.0(5) . .
C11 C17 C18 O9 -69.0(7) . .
C11 C17 C18 O10 112.8(6) . .
C12 C11 C17 C15 -3.7(8) . .
C12 C11 C17 C18 -179.2(5) . .
C12 C13 C14 C15 -4.6(8) . .
C12 C13 N2 N1 40.1(7) . .
C13 C14 C15 C16 -173.3(5) . .
C13 C14 C15 C17 4.7(8) . .
C14 C13 N2 N1 -144.3(5) . .
C14 C15 C16 O11 129.5(5) . .
C14 C15 C16 O12 -47.7(7) . .
C14 C15 C17 C11 -0.5(8) . .
C14 C15 C17 C18 175.2(5) . .
C15 C16 O11 Cu4 -177.3(3) . 6_657
C15 C16 O12 Cu4 177.9(4) . 2_575
C15 C17 C18 O9 115.5(5) . .
C15 C17 C18 O10 -62.7(7) . .
C16 C15 C17 C11 177.4(5) . .
C16 C15 C17 C18 -6.9(8) . .
C17 C11 C12 C13 3.8(8) . .
C17 C15 C16 O11 -48.5(7) . .
C17 C15 C16 O12 134.3(5) . .
C17 C18 O9 Cu5 167.3(3) . .
N1 C4 C5 C6 179.7(5) . .
N2 C13 C14 C15 179.7(5) . .
O1 Cu1 Cu2 O2 -0.15(16) . .
O1 Cu1 Cu2 O2 -91.63(16) 8_575 .
O1 Cu1 Cu2 O2 0.15(16) 8_575 8_575
O1 Cu1 Cu2 O2 91.63(16) . 8_575
O1 Cu1 Cu2 O8 -88.08(16) . 5_577
O1 Cu1 Cu2 O8 -179.56(16) 8_575 5_577
O1 Cu1 Cu2 O8 179.56(16) . 4_547
O1 Cu1 Cu2 O8 88.08(16) 8_575 4_547
O1 Cu1 Cu2 O14A -134.26(12) . .
O1 Cu1 Cu2 O14A 134.26(12) 8_575 .
O1 Cu1 O1 C1 83.4(5) 8_575 .
O1 C1 C2 C3 -20.3(7) . .
O1 C1 C2 C8 160.8(5) . .
O1 C1 O2 Cu2 2.3(7) . .
O2 Cu2 O2 C1 -86.2(4) 8_575 .
O2 C1 C2 C3 158.0(5) . .
O2 C1 C2 C8 -20.9(7) . .
O2 C1 O1 Cu1 -2.6(8) . .
O3 Cu3 O3 C9 -144.0(3) 8_575 .
O4 C9 O3 Cu3 -1.2(7) . .
O5 Cu4 O6 C7 -0.6(10) 5_576 .
O5 C7 O6 Cu4 -0.3(7) . .
O6 C7 O5 Cu4 0.5(7) . 5_576
O7 Cu1 Cu2 O2 90.49(16) 5_577 .
O7 Cu1 Cu2 O2 -90.49(16) 4_547 8_575
O7 Cu1 Cu2 O2 -177.73(16) 5_577 8_575
O7 Cu1 Cu2 O2 177.73(16) 4_547 .
O7 Cu1 Cu2 O8 -2.56(17) 4_547 4_547
O7 Cu1 Cu2 O8 -89.80(16) 5_577 4_547
O7 Cu1 Cu2 O8 89.80(16) 4_547 5_577
O7 Cu1 Cu2 O8 2.56(17) 5_577 5_577
O7 Cu1 Cu2 O14A 43.62(12) 4_547 .
O7 Cu1 Cu2 O14A -43.62(12) 5_577 .
O7 Cu1 O1 C1 -84.3(4) 5_577 .
O7 Cu1 O1 C1 -8.6(11) 4_547 .
O7 C10 C11 C12 -18.6(7) . .
O7 C10 C11 C17 165.5(5) . .
O7 C10 O8 Cu2 -1.7(8) . 5_577
O8 Cu2 O2 C1 81.5(4) 5_577 .
O8 Cu2 O2 C1 -2.2(10) 4_547 .
O8 C10 C11 C12 158.8(5) . .
O8 C10 C11 C17 -17.1(8) . .
O8 C10 O7 Cu1 -1.9(7) . 5_577
O9 Cu5 O9 C18 -152.8(3) 8_585 .
O10 C18 O9 Cu5 -14.6(8) . .
O11 Cu4 O6 C7 81.9(4) 6_557 .
O11 C16 O12 Cu4 1.0(7) . 2_575
O12 Cu4 O6 C7 -86.8(4) 2_574 .
O12 C16 O11 Cu4 -0.4(8) . 6_657
O13 Cu1 Cu2 O2 45.89(11) . 8_575
O13 Cu1 Cu2 O2 -45.89(11) . .
O13 Cu1 Cu2 O8 133.82(11) . 4_547
O13 Cu1 Cu2 O8 -133.82(11) . 5_577
O13 Cu1 Cu2 O14A 180.000(10) . .
O13 Cu1 O1 C1 180.0(4) . .
O14A Cu2 O2 C1 176.1(4) . .
O15 Cu3 O3 C9 31.1(4) . .
O15 Cu3 O3 C9 -64(2) 8_575 .
O17 Cu5 O9 C18 22.3(4) 8_585 .
O17 Cu5 O9 C18 -60.4(19) . .
O18 Cu3 O3 C9 129.2(4) . .
O14 Cu4 O6 C7 178.9(4) . .

loop_
_platon_squeeze_void_nr
_platon_squeeze_void_average_x
_platon_squeeze_void_average_y
_platon_squeeze_void_average_z
_platon_squeeze_void_volume
_platon_squeeze_void_count_electrons
_platon_squeeze_void_content
1 -0.010 0.005 -0.007 4156 966 ' '
